data_4505548
loop_
_publ_author_name
'Hou, Yu'
'Rodriguez, Mark A.'
'Nyman, May'

_publ_section_title
;
 Cation-Bonding and Protonation of the Fe4-Square Cluster
;
_journal_issue 3
_journal_name_full 'Crystal Growth &amp; Design'
_journal_page_first 1422
_journal_paper_doi 10.1021/cg2015397
_journal_volume 12
_journal_year 2012
_chemical_formula_sum 'C52 H68 Fe8 N8 O69 Zn2'
_chemical_formula_weight 2486.68
_chemical_name_common 'zinc iron(4) di-HPDTA diacetate'
_chemical_name_systematic
;
 ?
;
_space_group_IT_number 11
_symmetry_cell_setting monoclinic
_symmetry_space_group_name_Hall '-P 2yb'
_symmetry_space_group_name_H-M 'P 1 21/m 1'
_atom_sites_solution_hydrogens geom
_atom_sites_solution_primary direct
_atom_sites_solution_secondary difmap
_audit_creation_method SHELXL-97
_cell_angle_alpha 90.00
_cell_angle_beta 99.297(2)
_cell_angle_gamma 90.00
_cell_formula_units_Z 1
_cell_length_a 11.0751(17)
_cell_length_b 20.510(3)
_cell_length_c 11.2452(17)
_cell_measurement_reflns_used 632
_cell_measurement_temperature 188(2)
_cell_measurement_theta_max 25.0
_cell_measurement_theta_min 1.0
_cell_volume 2520.8(7)
_computing_cell_refinement 'SMART 5.054 (Bruker, 1998)'
_computing_data_reduction 'SAINT 6.02 (Bruker, 2001)'
_computing_molecular_graphics 'SHELXTL 5.1  (Bruker, 1998)'
_computing_publication_material 'SHELXTL 5.1  (Bruker, 1998)'
_computing_structure_refinement 'SHELXL-97 (Sheldrick, 1997)'
_computing_structure_solution 'SHELXTL 5.1  (Bruker, 1998'
_diffrn_ambient_temperature 188(2)
_diffrn_detector_area_resol_mean 0
_diffrn_measured_fraction_theta_full 0.997
_diffrn_measured_fraction_theta_max 0.997
_diffrn_measurement_device_type 'CCD area detector'
_diffrn_measurement_method 'phi and omega scans'
_diffrn_radiation_monochromator graphite
_diffrn_radiation_source 'fine-focus sealed tube'
_diffrn_radiation_type MoK\a
_diffrn_radiation_wavelength 0.71073
_diffrn_reflns_av_R_equivalents 0.0391
_diffrn_reflns_av_sigmaI/netI 0.0361
_diffrn_reflns_limit_h_max 13
_diffrn_reflns_limit_h_min -13
_diffrn_reflns_limit_k_max 24
_diffrn_reflns_limit_k_min -24
_diffrn_reflns_limit_l_max 13
_diffrn_reflns_limit_l_min -13
_diffrn_reflns_number 18400
_diffrn_reflns_theta_full 25.21
_diffrn_reflns_theta_max 25.21
_diffrn_reflns_theta_min 1.84
_exptl_absorpt_coefficient_mu 1.693
_exptl_absorpt_correction_T_max 0.8463
_exptl_absorpt_correction_T_min 0.7293
_exptl_absorpt_correction_type numerical
_exptl_absorpt_process_details 'Bruker 2000'
_exptl_crystal_colour green
_exptl_crystal_density_diffrn 1.638
_exptl_crystal_density_method 'not measured'
_exptl_crystal_description plate
_exptl_crystal_F_000 1256
_exptl_crystal_size_max 0.20
_exptl_crystal_size_mid 0.15
_exptl_crystal_size_min 0.10
_refine_diff_density_max 3.201
_refine_diff_density_min -1.403
_refine_diff_density_rms 0.219
_refine_ls_extinction_method none
_refine_ls_goodness_of_fit_ref 1.081
_refine_ls_hydrogen_treatment mixed
_refine_ls_matrix_type full
_refine_ls_number_parameters 344
_refine_ls_number_reflns 4674
_refine_ls_number_restraints 2
_refine_ls_restrained_S_all 1.081
_refine_ls_R_factor_all 0.1044
_refine_ls_R_factor_gt 0.0859
_refine_ls_shift/su_max 0.000
_refine_ls_shift/su_mean 0.000
_refine_ls_structure_factor_coef Fsqd
_refine_ls_weighting_details 'calc w=1/[\s^2^(Fo^2^)+(0.1829P)^2^+15.1729P] where P=(Fo^2^+2Fc^2^)/3'
_refine_ls_weighting_scheme calc
_refine_ls_wR_factor_gt 0.2703
_refine_ls_wR_factor_ref 0.2905
_reflns_number_gt 3616
_reflns_number_total 4674
_reflns_threshold_expression >2sigma(I)
_cod_data_source_file cg2015397_si_008.cif
_cod_data_source_block 11ag121_0m
_cod_original_sg_symbol_H-M 'P 21/m'
_cod_database_code 4505548

loop_
_symmetry_equiv_pos_as_xyz
'x, y, z'
'-x, y+1/2, -z'
'-x, -y, -z'
'x, -y-1/2, z'

loop_
_atom_site_label
_atom_site_type_symbol
_atom_site_fract_x
_atom_site_fract_y
_atom_site_fract_z
_atom_site_U_iso_or_equiv
_atom_site_adp_type
_atom_site_occupancy
_atom_site_symmetry_multiplicity
_atom_site_calc_flag
_atom_site_refinement_flags
Fe1 Fe 0.61676(9) 0.16479(5) 0.28363(10) 0.0248(4) Uani 1 1 d .
Fe2 Fe 0.28507(9) 0.16708(5) 0.17092(9) 0.0218(3) Uani 1 1 d .
Zn1 Zn 0.32900(16) 0.2500 0.67753(13) 0.0436(5) Uani 1 2 d S
O1 O 0.2554(5) 0.1494(3) 0.3414(5) 0.0300(12) Uani 1 1 d .
O2 O 0.3253(11) 0.2500 0.8564(8) 0.057(3) Uani 1 2 d S
O3 O 0.3477(9) 0.2500 0.4971(8) 0.046(2) Uani 1 2 d S
O4 O 0.4519(4) 0.1250(2) 0.2137(4) 0.0249(11) Uani 1 1 d .
N1 N 0.6637(6) 0.0615(3) 0.3105(6) 0.0297(14) Uani 1 1 d .
O5 O 0.5773(5) 0.1496(3) 0.4510(5) 0.0342(13) Uani 1 1 d .
O6 O 0.5640(7) 0.2500 0.2475(8) 0.0345(18) Uani 1 2 d SD
H6 H 0.542(16) 0.2500 0.304(8) 0.06(4) Uiso 1 2 d SD
O7 O 0.2706(5) 0.1479(3) -0.0091(5) 0.0346(13) Uani 1 1 d .
N2 N 0.2241(5) 0.0654(3) 0.1572(5) 0.0248(13) Uani 1 1 d .
O8 O 0.3458(7) 0.2500 0.1741(7) 0.0311(17) Uani 1 2 d SD
H8 H 0.457(2) 0.2500 0.191(14) 0.06(4) Uiso 1 2 d SD
O9 O 0.6950(6) 0.1420(3) 0.1387(5) 0.0396(14) Uani 1 1 d .
O12 O 0.5663(7) 0.0792(4) 0.5977(6) 0.0531(17) Uani 1 1 d .
O13 O 0.1505(8) 0.0979(4) -0.1604(5) 0.059(2) Uani 1 1 d .
O10 O 0.2035(7) 0.1733(4) 0.6530(6) 0.059(2) Uani 1 1 d .
O14 O 0.1607(7) 0.0884(3) 0.4597(5) 0.0468(16) Uani 1 1 d .
O11 O 0.4772(8) 0.1804(4) 0.7126(7) 0.064(2) Uani 1 1 d .
O15 O 0.8468(7) 0.0853(4) 0.0811(8) 0.067(2) Uani 1 1 d .
O16 O 0.1077(5) 0.1961(3) 0.1359(6) 0.0367(13) Uani 1 1 d .
O17 O 0.7851(5) 0.1952(3) 0.3628(6) 0.0423(15) Uani 1 1 d .
C1 C 0.3384(7) 0.0272(4) 0.1597(7) 0.0301(16) Uani 1 1 d .
H1A H 0.3585 0.0246 0.0790 0.036 Uiso 1 1 calc R
H1B H 0.3262 -0.0167 0.1872 0.036 Uiso 1 1 calc R
C2 C 0.4428(6) 0.0590(4) 0.2430(7) 0.0276(16) Uani 1 1 d .
H2 H 0.4266 0.0558 0.3259 0.033 Uiso 1 1 calc .
C3 C 0.5994(8) 0.0952(5) 0.5015(8) 0.040(2) Uani 1 1 d .
C4 C 0.1590(8) 0.0525(4) 0.2593(7) 0.0343(18) Uani 1 1 d .
H4A H 0.1770 0.0084 0.2881 0.041 Uiso 1 1 calc R
H4B H 0.0716 0.0555 0.2318 0.041 Uiso 1 1 calc R
C5 C 0.1951(7) 0.0998(4) 0.3618(7) 0.0308(17) Uani 1 1 d .
C6 C 0.0561(10) 0.2500 0.1200(10) 0.034(3) Uani 1 2 d S
C7 C 0.6725(8) 0.0462(4) 0.4406(8) 0.041(2) Uani 1 1 d .
H7A H 0.7576 0.0472 0.4787 0.049 Uiso 1 1 calc R
H7B H 0.6413 0.0026 0.4499 0.049 Uiso 1 1 calc R
C8 C 0.1440(7) 0.0600(4) 0.0390(7) 0.0316(17) Uani 1 1 d .
H8A H 0.0611 0.0725 0.0467 0.038 Uiso 1 1 calc R
H8B H 0.1426 0.0152 0.0110 0.038 Uiso 1 1 calc R
C9 C 0.8365(11) 0.2500 0.3797(11) 0.039(3) Uani 1 2 d S
C10 C 0.7799(7) 0.0540(4) 0.2626(9) 0.040(2) Uani 1 1 d .
H10A H 0.7911 0.0087 0.2418 0.048 Uiso 1 1 calc R
H10B H 0.8482 0.0668 0.3232 0.048 Uiso 1 1 calc R
C11 C 0.1922(9) 0.1044(4) -0.0512(7) 0.0385(19) Uani 1 1 d .
C12 C 0.5635(7) 0.0251(4) 0.2355(8) 0.0317(17) Uani 1 1 d .
H12A H 0.5612 -0.0194 0.2644 0.038 Uiso 1 1 calc R
H12B H 0.5772 0.0239 0.1525 0.038 Uiso 1 1 calc R
C13 C 0.7755(8) 0.0963(4) 0.1519(9) 0.042(2) Uani 1 1 d .
C14 C 0.9722(13) 0.2500 0.4273(17) 0.062(4) Uani 1 2 d S
H14A H 0.9864 0.2312 0.5065 0.093 Uiso 0.50 1 calc PR
H14B H 1.0023 0.2940 0.4309 0.093 Uiso 0.50 1 calc PR
H14C H 1.0140 0.2248 0.3746 0.093 Uiso 0.50 1 calc PR
C15 C -0.0788(12) 0.2500 0.0764(17) 0.057(4) Uani 1 2 d S
H15A H -0.1152 0.2869 0.1093 0.085 Uiso 0.50 1 calc P
H15B H -0.1139 0.2106 0.1018 0.085 Uiso 0.50 1 calc P
H15C H -0.0939 0.2525 -0.0100 0.085 Uiso 0.50 1 calc P
O18 O 0.6375(10) 0.2500 0.7913(7) 0.046(2) Uani 1 2 d S
O19 O 0.5730(8) 0.2500 0.5629(8) 0.045(2) Uani 1 2 d S
O20 O 0.747(4) 0.2500 0.638(2) 0.099(11) Uani 0.50 2 d SP
O21 O 0.9714(13) 0.0336(9) 0.5451(16) 0.071(5) Uani 0.50 1 d P
O22 O 0.5067(16) 0.1098(9) 0.9282(16) 0.072(5) Uiso 0.50 1 d P

loop_
_atom_site_aniso_label
_atom_site_aniso_U_11
_atom_site_aniso_U_22
_atom_site_aniso_U_33
_atom_site_aniso_U_23
_atom_site_aniso_U_13
_atom_site_aniso_U_12
Fe1 0.0249(6) 0.0188(6) 0.0309(6) 0.0009(4) 0.0054(4) 0.0018(4)
Fe2 0.0240(6) 0.0162(6) 0.0251(6) -0.0010(4) 0.0036(4) -0.0002(4)
Zn1 0.0611(10) 0.0389(9) 0.0320(8) 0.000 0.0111(7) 0.000
O1 0.038(3) 0.026(3) 0.027(3) -0.003(2) 0.011(2) -0.001(2)
O2 0.109(9) 0.036(5) 0.032(5) 0.000 0.029(5) 0.000
O3 0.063(6) 0.041(5) 0.034(5) 0.000 0.009(4) 0.000
O4 0.029(3) 0.015(2) 0.031(3) 0.000(2) 0.006(2) -0.0012(19)
N1 0.025(3) 0.025(3) 0.040(4) 0.001(3) 0.008(3) 0.003(3)
O5 0.042(3) 0.030(3) 0.033(3) -0.001(2) 0.014(2) 0.004(3)
O6 0.027(4) 0.022(4) 0.051(5) 0.000 -0.002(4) 0.000
O7 0.046(3) 0.031(3) 0.027(3) -0.001(2) 0.005(2) -0.003(3)
N2 0.025(3) 0.020(3) 0.029(3) -0.001(2) 0.004(2) -0.004(2)
O8 0.027(4) 0.018(4) 0.046(5) 0.000 0.002(3) 0.000
O9 0.047(3) 0.031(3) 0.045(3) -0.002(3) 0.021(3) -0.008(3)
O12 0.074(5) 0.053(4) 0.035(3) 0.006(3) 0.015(3) -0.001(4)
O13 0.093(5) 0.055(4) 0.024(3) 0.000(3) -0.006(3) -0.026(4)
O10 0.074(5) 0.068(5) 0.038(4) -0.002(3) 0.013(3) -0.019(4)
O14 0.071(4) 0.040(3) 0.034(3) -0.002(3) 0.023(3) -0.009(3)
O11 0.074(5) 0.069(5) 0.049(4) -0.002(4) 0.011(4) 0.019(4)
O15 0.076(5) 0.043(4) 0.098(6) -0.017(4) 0.063(5) -0.006(4)
O16 0.031(3) 0.025(3) 0.053(4) 0.001(3) 0.005(3) 0.002(2)
O17 0.027(3) 0.033(3) 0.064(4) -0.002(3) 0.000(3) 0.003(3)
C1 0.033(4) 0.016(3) 0.041(4) 0.001(3) 0.007(3) -0.002(3)
C2 0.026(4) 0.019(4) 0.038(4) 0.000(3) 0.007(3) 0.003(3)
C3 0.045(5) 0.041(5) 0.034(4) -0.002(4) 0.008(4) -0.006(4)
C4 0.040(4) 0.031(4) 0.035(4) 0.001(3) 0.016(4) -0.002(4)
C5 0.037(4) 0.029(4) 0.028(4) -0.002(3) 0.008(3) 0.003(3)
C6 0.033(6) 0.033(6) 0.036(6) 0.000 0.008(5) 0.000
C7 0.045(5) 0.040(5) 0.036(4) 0.011(4) 0.000(4) 0.009(4)
C8 0.035(4) 0.028(4) 0.031(4) -0.004(3) 0.002(3) -0.004(3)
C9 0.034(6) 0.046(8) 0.039(7) 0.000 0.006(5) 0.000
C10 0.028(4) 0.035(4) 0.059(5) -0.012(4) 0.014(4) 0.004(3)
C11 0.058(5) 0.029(4) 0.029(4) -0.001(3) 0.009(4) -0.001(4)
C12 0.028(4) 0.023(4) 0.045(5) 0.008(3) 0.008(3) 0.006(3)
C13 0.040(5) 0.026(4) 0.069(6) -0.008(4) 0.031(4) -0.005(4)
C14 0.036(7) 0.056(9) 0.087(12) 0.000 -0.008(7) 0.000
C15 0.027(6) 0.038(7) 0.102(12) 0.000 -0.001(7) 0.000
O18 0.076(7) 0.040(5) 0.027(4) 0.000 0.020(4) 0.000
O19 0.048(5) 0.039(5) 0.049(5) 0.000 0.007(4) 0.000
O20 0.21(3) 0.047(13) 0.055(14) 0.000 0.065(18) 0.000
O21 0.042(8) 0.085(12) 0.089(12) 0.019(9) 0.016(7) -0.006(8)

loop_
_atom_type_symbol
_atom_type_description
_atom_type_scat_dispersion_real
_atom_type_scat_dispersion_imag
_atom_type_scat_source
C C 0.0033 0.0016 'International Tables Vol C Tables 4.2.6.8 and 6.1.1.4'
H H 0.0000 0.0000 'International Tables Vol C Tables 4.2.6.8 and 6.1.1.4'
N N 0.0061 0.0033 'International Tables Vol C Tables 4.2.6.8 and 6.1.1.4'
O O 0.0106 0.0060 'International Tables Vol C Tables 4.2.6.8 and 6.1.1.4'
Fe Fe 0.3463 0.8444 'International Tables Vol C Tables 4.2.6.8 and 6.1.1.4'
Zn Zn 0.2839 1.4301 'International Tables Vol C Tables 4.2.6.8 and 6.1.1.4'

loop_
_geom_angle_atom_site_label_1
_geom_angle_atom_site_label_2
_geom_angle_atom_site_label_3
_geom_angle
_geom_angle_site_symmetry_1
_geom_angle_site_symmetry_3
O6 Fe1 O9 101.6(3) . .
O6 Fe1 O5 103.9(3) . .
O9 Fe1 O5 154.2(2) . .
O6 Fe1 O17 92.3(3) . .
O9 Fe1 O17 86.6(3) . .
O5 Fe1 O17 87.7(3) . .
O6 Fe1 O4 93.5(3) . .
O9 Fe1 O4 94.1(2) . .
O5 Fe1 O4 89.0(2) . .
O17 Fe1 O4 173.8(2) . .
O6 Fe1 N1 174.0(3) . .
O9 Fe1 N1 76.4(2) . .
O5 Fe1 N1 78.8(2) . .
O17 Fe1 N1 93.2(2) . .
O4 Fe1 N1 81.0(2) . .
O8 Fe2 O4 94.2(3) . .
O8 Fe2 O16 94.2(3) . .
O4 Fe2 O16 171.2(2) . .
O8 Fe2 O1 105.3(3) . .
O4 Fe2 O1 88.9(2) . .
O16 Fe2 O1 86.3(2) . .
O8 Fe2 O7 99.7(3) . .
O4 Fe2 O7 94.4(2) . .
O16 Fe2 O7 86.9(2) . .
O1 Fe2 O7 154.5(2) . .
O8 Fe2 N2 175.0(3) . .
O4 Fe2 N2 82.5(2) . .
O16 Fe2 N2 89.3(2) . .
O1 Fe2 N2 78.5(2) . .
O7 Fe2 N2 76.8(2) . .
O2 Zn1 O3 175.5(5) . .
O2 Zn1 O10 90.7(3) . 4_565
O3 Zn1 O10 92.3(3) . 4_565
O2 Zn1 O10 90.7(3) . .
O3 Zn1 O10 92.3(3) . .
O10 Zn1 O10 97.8(5) 4_565 .
O2 Zn1 O11 87.4(3) . 4_565
O3 Zn1 O11 89.2(3) . 4_565
O10 Zn1 O11 89.8(3) 4_565 4_565
O10 Zn1 O11 172.2(3) . 4_565
O2 Zn1 O11 87.4(3) . .
O3 Zn1 O11 89.2(3) . .
O10 Zn1 O11 172.2(3) 4_565 .
O10 Zn1 O11 89.8(3) . .
O11 Zn1 O11 82.6(5) 4_565 .
C5 O1 Fe2 119.2(5) . .
C2 O4 Fe2 111.7(4) . .
C2 O4 Fe1 113.0(4) . .
Fe2 O4 Fe1 130.3(3) . .
C10 N1 C12 110.8(6) . .
C10 N1 C7 114.5(7) . .
C12 N1 C7 112.2(6) . .
C10 N1 Fe1 104.6(5) . .
C12 N1 Fe1 105.6(4) . .
C7 N1 Fe1 108.5(5) . .
C3 O5 Fe1 120.0(5) . .
Fe1 O6 Fe1 138.9(5) 4_565 .
C11 O7 Fe2 116.2(5) . .
C4 N2 C8 112.9(6) . .
C4 N2 C1 114.4(6) . .
C8 N2 C1 111.3(6) . .
C4 N2 Fe2 107.5(5) . .
C8 N2 Fe2 105.6(4) . .
C1 N2 Fe2 104.4(4) . .
Fe2 O8 Fe2 137.1(4) 4_565 .
C13 O9 Fe1 117.1(6) . .
C6 O16 Fe2 134.1(6) . .
C9 O17 Fe1 134.5(6) . .
N2 C1 C2 110.4(6) . .
O4 C2 C1 110.3(6) . .
O4 C2 C12 109.4(6) . .
C1 C2 C12 111.1(6) . .
O12 C3 O5 124.4(9) . .
O12 C3 C7 118.1(8) . .
O5 C3 C7 117.5(7) . .
N2 C4 C5 112.1(6) . .
O14 C5 O1 124.1(7) . .
O14 C5 C4 118.2(7) . .
O1 C5 C4 117.6(7) . .
O16 C6 O16 125.4(11) 4_565 .
O16 C6 C15 117.3(5) 4_565 .
O16 C6 C15 117.3(5) . .
N1 C7 C3 110.4(7) . .
N2 C8 C11 109.3(6) . .
O17 C9 O17 126.1(11) 4_565 .
O17 C9 C14 116.9(6) 4_565 .
O17 C9 C14 116.9(6) . .
N1 C10 C13 109.0(7) . .
O13 C11 O7 124.1(8) . .
O13 C11 C8 118.5(8) . .
O7 C11 C8 117.3(7) . .
N1 C12 C2 108.8(6) . .
O15 C13 O9 124.3(9) . .
O15 C13 C10 119.4(9) . .
O9 C13 C10 116.3(7) . .

loop_
_geom_bond_atom_site_label_1
_geom_bond_atom_site_label_2
_geom_bond_distance
_geom_bond_site_symmetry_2
Fe1 O6 1.867(3) .
Fe1 O9 2.021(6) .
Fe1 O5 2.024(6) .
Fe1 O17 2.030(6) .
Fe1 O4 2.038(5) .
Fe1 N1 2.190(7) .
Fe2 O8 1.827(3) .
Fe2 O4 2.026(5) .
Fe2 O16 2.029(5) .
Fe2 O1 2.029(5) .
Fe2 O7 2.043(5) .
Fe2 N2 2.190(6) .
Zn1 O2 2.018(9) .
Zn1 O3 2.073(9) .
Zn1 O10 2.088(7) 4_565
Zn1 O10 2.088(8) .
Zn1 O11 2.164(8) 4_565
Zn1 O11 2.164(8) .
O1 C5 1.258(10) .
O4 C2 1.401(9) .
N1 C10 1.481(10) .
N1 C12 1.483(10) .
N1 C7 1.483(10) .
O5 C3 1.258(11) .
O6 Fe1 1.867(3) 4_565
O7 C11 1.280(10) .
N2 C4 1.474(10) .
N2 C8 1.478(9) .
N2 C1 1.485(10) .
O8 Fe2 1.827(3) 4_565
O9 C13 1.287(11) .
O12 C3 1.241(11) .
O13 C11 1.247(10) .
O14 C5 1.244(10) .
O15 C13 1.228(10) .
O16 C6 1.244(8) .
O17 C9 1.260(8) .
C1 C2 1.513(11) .
C2 C12 1.520(10) .
C3 C7 1.522(13) .
C4 C5 1.512(11) .
C6 O16 1.244(8) 4_565
C6 C15 1.495(17) .
C8 C11 1.524(11) .
C9 O17 1.260(8) 4_565
C9 C14 1.511(18) .
C10 C13 1.512(13) .
